data_7015527
loop_
_publ_author_name
'Brotherton, Wendy S.'
'Guha, Pampa M.'
'Phan, Hoa'
'Clark, Ronald J.'
'Shatruk, Michael'
'Zhu, Lei'

_publ_section_title
;
 Tridentate complexes of
 2,6-bis(4-substituted-1,2,3-triazol-1-ylmethyl)pyridine and its
 organic azide precursors: an application of the copper(II)
 acetate-accelerated azide-alkyne cycloaddition.
;
_journal_issue 14
_journal_name_full 'Dalton transactions (Cambridge, England : 2003)'
_journal_page_first 3655
_journal_page_last 3665
_journal_paper_doi 10.1039/c0dt01702g
_journal_volume 40
_journal_year 2011
_chemical_formula_moiety 'C46 H38 Cu N14, C2 H3 N, 2(Cl O4)'
_chemical_formula_sum 'C48 H41 Cl2 Cu N15 O8'
_chemical_formula_weight 1090.40
_chemical_name_systematic
;
?
;
_space_group_IT_number 2
_symmetry_cell_setting triclinic
_symmetry_space_group_name_Hall '-P 1'
_symmetry_space_group_name_H-M 'P -1'
_atom_sites_solution_hydrogens geom
_atom_sites_solution_primary direct
_atom_sites_solution_secondary difmap
_audit_creation_method SHELXL-97
_cell_angle_alpha 70.0930(10)
_cell_angle_beta 78.6670(10)
_cell_angle_gamma 79.7420(10)
_cell_formula_units_Z 2
_cell_length_a 11.6858(7)
_cell_length_b 12.5597(8)
_cell_length_c 17.8088(11)
_cell_measurement_reflns_used 8228
_cell_measurement_temperature 173(2)
_cell_measurement_theta_max 27.90
_cell_measurement_theta_min 2.23
_cell_volume 2392.1(3)
_computing_cell_refinement 'Bruker SAINT'
_computing_data_collection 'Bruker APEX2'
_computing_data_reduction 'Bruker SAINT'
_computing_molecular_graphics 'Bruker SHELXTL'
_computing_publication_material 'Bruker SHELXTL'
_computing_structure_refinement 'SHELXL-97 (Sheldrick, 2008)'
_computing_structure_solution 'SHELXS-97 (Sheldrick, 2008)'
_diffrn_ambient_temperature 173(2)
_diffrn_measured_fraction_theta_full 0.993
_diffrn_measured_fraction_theta_max 0.993
_diffrn_measurement_device_type 'Bruker APEX-II CCD'
_diffrn_measurement_method '\f and \w scans'
_diffrn_radiation_monochromator graphite
_diffrn_radiation_source 'fine-focus sealed tube'
_diffrn_radiation_type MoK\a
_diffrn_radiation_wavelength 0.71073
_diffrn_reflns_av_R_equivalents 0.0271
_diffrn_reflns_av_sigmaI/netI 0.0344
_diffrn_reflns_limit_h_max 14
_diffrn_reflns_limit_h_min -14
_diffrn_reflns_limit_k_max 16
_diffrn_reflns_limit_k_min -16
_diffrn_reflns_limit_l_max 22
_diffrn_reflns_limit_l_min -22
_diffrn_reflns_number 26975
_diffrn_reflns_theta_full 27.10
_diffrn_reflns_theta_max 27.10
_diffrn_reflns_theta_min 1.78
_exptl_absorpt_coefficient_mu 0.641
_exptl_absorpt_correction_T_max 0.8613
_exptl_absorpt_correction_T_min 0.8459
_exptl_absorpt_correction_type empirical
_exptl_absorpt_process_details SADABS
_exptl_crystal_colour green
_exptl_crystal_density_diffrn 1.514
_exptl_crystal_density_method 'not measured'
_exptl_crystal_description polyhedral
_exptl_crystal_F_000 1122
_exptl_crystal_size_max 0.27
_exptl_crystal_size_mid 0.25
_exptl_crystal_size_min 0.24
_refine_diff_density_max 1.201
_refine_diff_density_min -0.911
_refine_diff_density_rms 0.063
_refine_ls_extinction_method none
_refine_ls_goodness_of_fit_ref 0.990
_refine_ls_hydrogen_treatment constr
_refine_ls_matrix_type full
_refine_ls_number_parameters 668
_refine_ls_number_reflns 10453
_refine_ls_number_restraints 0
_refine_ls_restrained_S_all 0.990
_refine_ls_R_factor_all 0.0584
_refine_ls_R_factor_gt 0.0465
_refine_ls_shift/su_max 0.000
_refine_ls_shift/su_mean 0.000
_refine_ls_structure_factor_coef Fsqd
_refine_ls_weighting_details 'calc w=1/[\s^2^(Fo^2^)+(0.0414P)^2^+3.2271P] where P=(Fo^2^+2Fc^2^)/3'
_refine_ls_weighting_scheme calc
_refine_ls_wR_factor_gt 0.1078
_refine_ls_wR_factor_ref 0.1148
_reflns_number_gt 8465
_reflns_number_total 10453
_reflns_threshold_expression >2sigma(I)
_cod_data_source_file c0dt01702g.txt
_cod_data_source_block zhu47
_cod_depositor_comments
;
The following automatic conversions were performed:
'_symmetry_cell_setting' value 'Triclinic' changed to 'triclinic'
according to '/home/saulius/struct/CIF-dictionaries/cif_core.dic'
dictionary named 'cif_core.dic' version 2.4.1 from 2010-06-29.

Automatic conversion script
Id: cif_fix_enum 1555 2011-01-17 13:19:09Z saulius 
;
_cod_original_sg_symbol_Hall -P1
_cod_original_sg_symbol_H-M P-1
_cod_database_code 7015527

loop_
_symmetry_equiv_pos_as_xyz
'x, y, z'
'-x, -y, -z'

loop_
_atom_site_label
_atom_site_type_symbol
_atom_site_fract_x
_atom_site_fract_y
_atom_site_fract_z
_atom_site_U_iso_or_equiv
_atom_site_adp_type
_atom_site_occupancy
_atom_site_symmetry_multiplicity
_atom_site_calc_flag
_atom_site_refinement_flags
_atom_site_disorder_assembly
_atom_site_disorder_group
Cu1 Cu 0.07975(3) 0.69401(2) 0.221658(18) 0.02662(9) Uani 1 1 d . . .
N1 N -0.19448(19) 0.78226(18) 0.17803(13) 0.0332(5) Uani 1 1 d . . .
N2 N -0.11546(19) 0.69147(17) 0.19581(13) 0.0319(5) Uani 1 1 d . . .
N3 N -0.16255(18) 0.61580(16) 0.26376(12) 0.0278(4) Uani 1 1 d . . .
N4 N 0.06300(17) 0.56774(16) 0.33318(12) 0.0259(4) Uani 1 1 d . . .
N5 N 0.30446(19) 0.65504(18) 0.29581(13) 0.0322(5) Uani 1 1 d . . .
N6 N 0.26945(19) 0.72609(18) 0.22651(14) 0.0348(5) Uani 1 1 d . . .
N7 N 0.3563(2) 0.72374(19) 0.16765(14) 0.0363(5) Uani 1 1 d . . .
C1 C -0.4815(2) 0.8436(3) 0.29840(18) 0.0415(6) Uani 1 1 d . . .
H1 H -0.4681 0.7886 0.3488 0.050 Uiso 1 1 calc R . .
C2 C -0.5828(3) 0.9202(3) 0.2937(2) 0.0513(8) Uani 1 1 d . . .
H2 H -0.6388 0.9171 0.3407 0.062 Uiso 1 1 calc R . .
C3 C -0.6029(3) 1.0012(3) 0.2209(2) 0.0534(8) Uani 1 1 d . . .
H3 H -0.6714 1.0552 0.2181 0.064 Uiso 1 1 calc R . .
C4 C -0.5229(3) 1.0033(3) 0.1521(2) 0.0540(8) Uani 1 1 d . . .
H4 H -0.5373 1.0581 0.1018 0.065 Uiso 1 1 calc R . .
C5 C -0.4216(2) 0.9258(2) 0.15605(19) 0.0428(7) Uani 1 1 d . . .
H5 H -0.3677 0.9268 0.1084 0.051 Uiso 1 1 calc R . .
C6 C -0.3991(2) 0.8465(2) 0.22997(16) 0.0322(5) Uani 1 1 d . . .
C7 C -0.2924(2) 0.7635(2) 0.23459(15) 0.0294(5) Uani 1 1 d . . .
C8 C -0.2715(2) 0.6566(2) 0.28940(15) 0.0282(5) Uani 1 1 d . . .
H8 H -0.3234 0.6197 0.3355 0.034 Uiso 1 1 calc R . .
C9 C -0.0964(2) 0.5030(2) 0.29166(15) 0.0298(5) Uani 1 1 d . . .
H9A H -0.0503 0.4840 0.2440 0.036 Uiso 1 1 calc R . .
H9B H -0.1530 0.4464 0.3179 0.036 Uiso 1 1 calc R . .
C10 C -0.0134(2) 0.4908(2) 0.35016(14) 0.0276(5) Uani 1 1 d . . .
C11 C -0.0133(2) 0.3945(2) 0.41804(15) 0.0330(6) Uani 1 1 d . . .
H11 H -0.0696 0.3430 0.4295 0.040 Uiso 1 1 calc R . .
C12 C 0.0692(3) 0.3742(2) 0.46891(16) 0.0392(6) Uani 1 1 d . . .
H12 H 0.0723 0.3076 0.5147 0.047 Uiso 1 1 calc R . .
C13 C 0.1466(2) 0.4527(2) 0.45168(16) 0.0366(6) Uani 1 1 d . . .
H13 H 0.2039 0.4407 0.4858 0.044 Uiso 1 1 calc R . .
C14 C 0.1413(2) 0.5497(2) 0.38452(15) 0.0296(5) Uani 1 1 d . . .
C15 C 0.2217(2) 0.6386(2) 0.37059(16) 0.0350(6) Uani 1 1 d . . .
H15A H 0.1732 0.7121 0.3694 0.042 Uiso 1 1 calc R . .
H15B H 0.2665 0.6157 0.4165 0.042 Uiso 1 1 calc R . .
C16 C 0.4149(2) 0.6063(2) 0.28173(17) 0.0350(6) Uani 1 1 d . . .
H16 H 0.4604 0.5530 0.3201 0.042 Uiso 1 1 calc R . .
C17 C 0.4479(2) 0.6504(2) 0.19960(17) 0.0341(6) Uani 1 1 d . . .
C18 C 0.5600(2) 0.6299(3) 0.14942(18) 0.0393(6) Uani 1 1 d . . .
C19 C 0.6395(3) 0.5338(3) 0.1789(2) 0.0469(7) Uani 1 1 d . . .
H19 H 0.6198 0.4804 0.2306 0.056 Uiso 1 1 calc R . .
C20 C 0.7472(3) 0.5166(3) 0.1326(2) 0.0578(10) Uani 1 1 d . . .
H20 H 0.8007 0.4509 0.1526 0.069 Uiso 1 1 calc R . .
C21 C 0.7770(3) 0.5940(4) 0.0579(2) 0.0633(10) Uani 1 1 d . . .
H21 H 0.8516 0.5827 0.0270 0.076 Uiso 1 1 calc R . .
C22 C 0.6983(3) 0.6880(4) 0.0280(2) 0.0613(10) Uani 1 1 d . . .
H22 H 0.7183 0.7407 -0.0240 0.074 Uiso 1 1 calc R . .
C23 C 0.5901(3) 0.7064(3) 0.07327(19) 0.0489(7) Uani 1 1 d . . .
H23 H 0.5364 0.7713 0.0521 0.059 Uiso 1 1 calc R . .
N31 N -0.08810(18) 0.80141(17) 0.32881(13) 0.0306(5) Uani 1 1 d . . .
N32 N -0.00044(18) 0.81291(17) 0.26897(13) 0.0304(5) Uani 1 1 d . . .
N33 N 0.01062(19) 0.92419(17) 0.23300(13) 0.0320(5) Uani 1 1 d . . .
N34 N 0.10320(17) 0.81656(17) 0.10649(13) 0.0291(4) Uani 1 1 d . . .
N35 N 0.18159(18) 0.58565(17) 0.09813(12) 0.0283(4) Uani 1 1 d . . .
N36 N 0.16325(18) 0.57044(16) 0.17748(12) 0.0284(4) Uani 1 1 d . . .
N37 N 0.24543(18) 0.49257(17) 0.21146(13) 0.0293(4) Uani 1 1 d . . .
C24 C -0.2900(2) 0.8336(2) 0.44609(17) 0.0373(6) Uani 1 1 d . . .
H24 H -0.2809 0.7660 0.4317 0.045 Uiso 1 1 calc R . .
C25 C -0.3672(3) 0.8424(3) 0.51395(19) 0.0457(7) Uani 1 1 d . . .
H25 H -0.4098 0.7807 0.5466 0.055 Uiso 1 1 calc R . .
C26 C -0.3821(3) 0.9422(3) 0.5341(2) 0.0517(8) Uani 1 1 d . . .
H26 H -0.4339 0.9481 0.5812 0.062 Uiso 1 1 calc R . .
C27 C -0.3218(3) 1.0327(3) 0.4859(2) 0.0486(7) Uani 1 1 d . . .
H27 H -0.3341 1.1014 0.4992 0.058 Uiso 1 1 calc R . .
C28 C -0.2435(2) 1.0236(2) 0.41828(18) 0.0398(6) Uani 1 1 d . . .
H28 H -0.2020 1.0859 0.3854 0.048 Uiso 1 1 calc R . .
C29 C -0.2256(2) 0.9226(2) 0.39862(16) 0.0326(5) Uani 1 1 d . . .
C30 C -0.1337(2) 0.9077(2) 0.33240(16) 0.0307(5) Uani 1 1 d . . .
C31 C -0.0712(2) 0.9859(2) 0.27096(17) 0.0339(6) Uani 1 1 d . . .
H31 H -0.0833 1.0666 0.2581 0.041 Uiso 1 1 calc R . .
C32 C 0.1113(2) 0.9598(2) 0.17140(17) 0.0365(6) Uani 1 1 d . . .
H32A H 0.1843 0.9267 0.1954 0.044 Uiso 1 1 calc R . .
H32B H 0.1075 1.0439 0.1547 0.044 Uiso 1 1 calc R . .
C33 C 0.1177(2) 0.9251(2) 0.09787(17) 0.0334(6) Uani 1 1 d . . .
C34 C 0.1429(2) 1.0046(2) 0.02235(19) 0.0411(7) Uani 1 1 d . . .
H34 H 0.1535 1.0799 0.0179 0.049 Uiso 1 1 calc R . .
C35 C 0.1524(2) 0.9738(2) -0.04646(18) 0.0428(7) Uani 1 1 d . . .
H35 H 0.1692 1.0274 -0.0985 0.051 Uiso 1 1 calc R . .
C36 C 0.1371(2) 0.8640(2) -0.03799(16) 0.0367(6) Uani 1 1 d . . .
H36 H 0.1429 0.8409 -0.0843 0.044 Uiso 1 1 calc R . .
C37 C 0.1131(2) 0.7874(2) 0.03867(16) 0.0310(5) Uani 1 1 d . . .
C38 C 0.0991(2) 0.6661(2) 0.04809(15) 0.0320(5) Uani 1 1 d . . .
H38A H 0.0177 0.6508 0.0731 0.038 Uiso 1 1 calc R . .
H38B H 0.1130 0.6556 -0.0058 0.038 Uiso 1 1 calc R . .
C39 C 0.2761(2) 0.5163(2) 0.07969(15) 0.0310(5) Uani 1 1 d . . .
H39 H 0.3083 0.5096 0.0280 0.037 Uiso 1 1 calc R . .
C40 C 0.3166(2) 0.4566(2) 0.15247(15) 0.0296(5) Uani 1 1 d . . .
C41 C 0.4191(2) 0.3702(2) 0.16927(16) 0.0330(6) Uani 1 1 d . . .
C42 C 0.4921(3) 0.3395(3) 0.10607(19) 0.0425(7) Uani 1 1 d . . .
H42 H 0.4745 0.3732 0.0525 0.051 Uiso 1 1 calc R . .
C43 C 0.5902(3) 0.2600(3) 0.1213(2) 0.0545(8) Uani 1 1 d . . .
H43 H 0.6395 0.2389 0.0782 0.065 Uiso 1 1 calc R . .
C44 C 0.6169(3) 0.2114(3) 0.1988(2) 0.0568(9) Uani 1 1 d . . .
H44 H 0.6845 0.1571 0.2088 0.068 Uiso 1 1 calc R . .
C45 C 0.5455(3) 0.2415(3) 0.2619(2) 0.0534(8) Uani 1 1 d . . .
H45 H 0.5643 0.2084 0.3152 0.064 Uiso 1 1 calc R . .
C46 C 0.4463(3) 0.3201(3) 0.24722(18) 0.0439(7) Uani 1 1 d . . .
H46 H 0.3966 0.3399 0.2907 0.053 Uiso 1 1 calc R . .
Cl1 Cl 0.63091(9) 0.36465(7) 0.44836(5) 0.0589(2) Uani 1 1 d . . .
O1 O 0.6064(2) 0.28993(19) 0.52664(13) 0.0618(6) Uani 1 1 d . . .
O2 O 0.6723(3) 0.4639(2) 0.45141(15) 0.0887(10) Uani 1 1 d . . .
O3 O 0.7264(3) 0.3034(3) 0.4038(2) 0.1088(12) Uani 1 1 d . . .
O4 O 0.5373(4) 0.3937(3) 0.4063(2) 0.1247(16) Uani 1 1 d . . .
Cl2 Cl 0.04061(6) 0.28632(5) 0.16489(4) 0.03897(16) Uani 1 1 d . . .
O5 O -0.0461(3) 0.2608(2) 0.2350(2) 0.1000(12) Uani 1 1 d . . .
O6 O 0.0206(4) 0.2356(2) 0.1104(2) 0.1067(13) Uani 1 1 d . . .
O7 O 0.0362(2) 0.40622(17) 0.12700(16) 0.0610(7) Uani 1 1 d . . .
O8 O 0.1523(3) 0.2361(3) 0.1877(2) 0.0884(9) Uani 1 1 d . . .
C61 C 0.0952(5) 0.1132(4) 0.3988(3) 0.0974(16) Uani 1 1 d . . .
H61A H 0.1633 0.1473 0.3629 0.146 Uiso 1 1 calc R . .
H61B H 0.0949 0.1154 0.4534 0.146 Uiso 1 1 calc R . .
H61C H 0.0228 0.1561 0.3787 0.146 Uiso 1 1 calc R . .
C62 C 0.1021(4) -0.0044(5) 0.4010(3) 0.0829(14) Uani 1 1 d . . .
N61 N 0.1056(3) -0.0946(4) 0.4022(3) 0.1148(18) Uani 1 1 d . . .

loop_
_atom_site_aniso_label
_atom_site_aniso_U_11
_atom_site_aniso_U_22
_atom_site_aniso_U_33
_atom_site_aniso_U_23
_atom_site_aniso_U_13
_atom_site_aniso_U_12
Cu1 0.02904(16) 0.01870(14) 0.02964(16) -0.00443(12) -0.00660(12) -0.00040(11)
N1 0.0319(11) 0.0261(10) 0.0369(12) -0.0029(9) -0.0077(9) -0.0025(9)
N2 0.0326(11) 0.0255(10) 0.0333(11) -0.0033(9) -0.0048(9) -0.0050(9)
N3 0.0303(11) 0.0229(10) 0.0286(10) -0.0032(8) -0.0076(8) -0.0051(8)
N4 0.0294(10) 0.0205(9) 0.0269(10) -0.0081(8) -0.0059(8) 0.0024(8)
N5 0.0338(11) 0.0290(11) 0.0378(12) -0.0130(9) -0.0125(9) -0.0015(9)
N6 0.0342(12) 0.0311(11) 0.0398(12) -0.0109(10) -0.0116(10) 0.0002(9)
N7 0.0337(12) 0.0350(12) 0.0414(13) -0.0122(10) -0.0100(10) -0.0022(9)
C1 0.0360(15) 0.0448(16) 0.0447(16) -0.0152(13) -0.0088(12) -0.0017(12)
C2 0.0348(16) 0.061(2) 0.064(2) -0.0316(17) -0.0063(14) 0.0019(14)
C3 0.0341(16) 0.0433(17) 0.087(3) -0.0259(18) -0.0186(16) 0.0053(13)
C4 0.0418(17) 0.0368(16) 0.073(2) 0.0003(15) -0.0212(16) 0.0001(13)
C5 0.0328(14) 0.0373(15) 0.0490(17) -0.0008(13) -0.0081(12) -0.0039(12)
C6 0.0276(13) 0.0261(12) 0.0425(15) -0.0073(11) -0.0091(11) -0.0052(10)
C7 0.0285(12) 0.0274(12) 0.0315(13) -0.0051(10) -0.0078(10) -0.0062(10)
C8 0.0274(12) 0.0273(12) 0.0291(12) -0.0071(10) -0.0036(10) -0.0059(10)
C9 0.0345(13) 0.0204(11) 0.0332(13) -0.0063(10) -0.0073(10) -0.0020(10)
C10 0.0308(13) 0.0224(11) 0.0276(12) -0.0085(10) -0.0037(10) 0.0023(9)
C11 0.0376(14) 0.0232(12) 0.0337(13) -0.0056(10) -0.0039(11) -0.0005(10)
C12 0.0459(16) 0.0298(13) 0.0319(14) -0.0007(11) -0.0081(12) 0.0055(12)
C13 0.0420(15) 0.0356(14) 0.0300(13) -0.0094(11) -0.0121(11) 0.0065(12)
C14 0.0312(13) 0.0296(12) 0.0293(12) -0.0142(10) -0.0064(10) 0.0049(10)
C15 0.0379(14) 0.0369(14) 0.0364(14) -0.0181(12) -0.0120(11) 0.0000(11)
C16 0.0316(13) 0.0328(13) 0.0460(16) -0.0153(12) -0.0162(12) -0.0006(11)
C17 0.0321(13) 0.0321(13) 0.0454(15) -0.0175(12) -0.0143(11) -0.0022(11)
C18 0.0324(14) 0.0483(16) 0.0502(17) -0.0287(14) -0.0096(12) -0.0076(12)
C19 0.0370(16) 0.0578(19) 0.0603(19) -0.0344(16) -0.0173(14) 0.0003(14)
C20 0.0350(16) 0.082(3) 0.081(3) -0.059(2) -0.0203(16) 0.0081(16)
C21 0.0369(17) 0.102(3) 0.077(3) -0.064(2) -0.0019(17) -0.0123(19)
C22 0.057(2) 0.087(3) 0.056(2) -0.040(2) 0.0029(17) -0.027(2)
C23 0.0479(18) 0.0578(19) 0.0498(18) -0.0259(16) -0.0059(14) -0.0126(15)
N31 0.0320(11) 0.0261(10) 0.0351(11) -0.0104(9) -0.0098(9) -0.0002(8)
N32 0.0323(11) 0.0206(10) 0.0371(12) -0.0075(9) -0.0070(9) -0.0013(8)
N33 0.0341(11) 0.0197(10) 0.0423(12) -0.0085(9) -0.0090(9) -0.0025(8)
N34 0.0246(10) 0.0220(10) 0.0358(11) -0.0038(9) -0.0050(8) -0.0006(8)
N35 0.0342(11) 0.0247(10) 0.0258(10) -0.0064(8) -0.0063(8) -0.0040(8)
N36 0.0345(11) 0.0222(10) 0.0273(10) -0.0066(8) -0.0077(8) 0.0003(8)
N37 0.0327(11) 0.0226(10) 0.0329(11) -0.0088(9) -0.0095(9) 0.0013(8)
C24 0.0365(14) 0.0329(14) 0.0450(16) -0.0149(12) -0.0128(12) 0.0024(11)
C25 0.0408(16) 0.0453(17) 0.0493(18) -0.0143(14) -0.0041(13) -0.0053(13)
C26 0.0447(18) 0.060(2) 0.0535(19) -0.0286(17) -0.0013(14) 0.0007(15)
C27 0.0468(17) 0.0451(17) 0.060(2) -0.0293(16) -0.0094(15) 0.0053(14)
C28 0.0377(15) 0.0326(14) 0.0514(17) -0.0178(13) -0.0092(13) 0.0022(11)
C29 0.0300(13) 0.0311(13) 0.0397(14) -0.0148(11) -0.0129(11) 0.0043(10)
C30 0.0314(13) 0.0253(12) 0.0377(14) -0.0117(11) -0.0123(11) 0.0021(10)
C31 0.0352(14) 0.0220(12) 0.0464(15) -0.0128(11) -0.0116(12) 0.0024(10)
C32 0.0313(13) 0.0217(12) 0.0537(17) -0.0088(12) -0.0052(12) -0.0039(10)
C33 0.0221(12) 0.0247(12) 0.0464(15) -0.0039(11) -0.0048(11) -0.0004(9)
C34 0.0300(14) 0.0240(13) 0.0572(18) 0.0006(12) -0.0028(12) -0.0031(10)
C35 0.0318(14) 0.0353(15) 0.0444(16) 0.0069(13) -0.0019(12) -0.0043(11)
C36 0.0284(13) 0.0384(15) 0.0331(14) -0.0004(11) -0.0024(11) -0.0023(11)
C37 0.0228(12) 0.0282(12) 0.0355(13) -0.0028(11) -0.0053(10) 0.0002(10)
C38 0.0326(13) 0.0312(13) 0.0304(13) -0.0059(11) -0.0086(10) -0.0021(10)
C39 0.0333(13) 0.0293(13) 0.0313(13) -0.0125(11) -0.0024(10) -0.0026(10)
C40 0.0320(13) 0.0246(12) 0.0336(13) -0.0104(10) -0.0055(10) -0.0035(10)
C41 0.0327(13) 0.0268(12) 0.0418(15) -0.0142(11) -0.0080(11) -0.0005(10)
C42 0.0391(15) 0.0441(16) 0.0474(17) -0.0224(14) -0.0078(13) 0.0043(12)
C43 0.0419(17) 0.059(2) 0.063(2) -0.0302(17) -0.0073(15) 0.0151(15)
C44 0.0405(17) 0.0510(19) 0.076(2) -0.0227(18) -0.0171(16) 0.0182(14)
C45 0.0489(18) 0.0499(19) 0.0550(19) -0.0115(16) -0.0173(15) 0.0107(15)
C46 0.0433(16) 0.0416(16) 0.0438(16) -0.0138(13) -0.0100(13) 0.0072(13)
Cl1 0.0875(6) 0.0531(5) 0.0377(4) 0.0100(3) -0.0263(4) -0.0427(4)
O1 0.0905(19) 0.0465(13) 0.0431(13) 0.0027(10) -0.0131(12) -0.0247(12)
O2 0.156(3) 0.0680(17) 0.0511(15) 0.0079(13) -0.0317(17) -0.0709(19)
O3 0.123(3) 0.115(3) 0.096(2) -0.052(2) 0.044(2) -0.063(2)
O4 0.178(4) 0.078(2) 0.134(3) 0.006(2) -0.124(3) -0.021(2)
Cl2 0.0368(3) 0.0267(3) 0.0545(4) -0.0147(3) -0.0074(3) -0.0023(3)
O5 0.081(2) 0.0460(15) 0.126(3) -0.0012(16) 0.0422(19) -0.0033(14)
O6 0.202(4) 0.0407(14) 0.104(2) -0.0206(15) -0.097(3) -0.0041(19)
O7 0.0587(14) 0.0271(10) 0.0869(18) -0.0164(11) 0.0163(13) -0.0125(10)
O8 0.0613(17) 0.093(2) 0.105(2) -0.0216(18) -0.0342(17) 0.0101(15)
C61 0.133(4) 0.081(3) 0.094(3) -0.038(3) -0.062(3) 0.018(3)
C62 0.061(2) 0.108(4) 0.112(4) -0.075(3) -0.048(2) 0.029(2)
N61 0.073(3) 0.126(4) 0.202(5) -0.121(4) -0.075(3) 0.038(2)

loop_
_atom_type_symbol
_atom_type_description
_atom_type_scat_dispersion_real
_atom_type_scat_dispersion_imag
_atom_type_scat_source
C C 0.0033 0.0016 'International Tables Vol C Tables 4.2.6.8 and 6.1.1.4'
H H 0.0000 0.0000 'International Tables Vol C Tables 4.2.6.8 and 6.1.1.4'
N N 0.0061 0.0033 'International Tables Vol C Tables 4.2.6.8 and 6.1.1.4'
O O 0.0106 0.0060 'International Tables Vol C Tables 4.2.6.8 and 6.1.1.4'
Cl Cl 0.1484 0.1585 'International Tables Vol C Tables 4.2.6.8 and 6.1.1.4'
Cu Cu 0.3201 1.2651 'International Tables Vol C Tables 4.2.6.8 and 6.1.1.4'

loop_
_geom_angle_atom_site_label_1
_geom_angle_atom_site_label_2
_geom_angle_atom_site_label_3
_geom_angle
_geom_angle_site_symmetry_1
_geom_angle_site_symmetry_3
_geom_angle_publ_flag
N32 Cu1 N36 177.92(9) . . ?
N32 Cu1 N4 92.00(8) . . ?
N36 Cu1 N4 86.22(8) . . ?
N32 Cu1 N34 90.68(8) . . ?
N36 Cu1 N34 91.09(8) . . ?
N4 Cu1 N34 177.19(8) . . ?
N32 Cu1 N6 94.60(8) . . ?
N36 Cu1 N6 84.51(8) . . ?
N4 Cu1 N6 95.35(8) . . ?
N34 Cu1 N6 83.57(8) . . ?
N32 Cu1 N2 83.19(8) . . ?
N36 Cu1 N2 98.01(8) . . ?
N4 Cu1 N2 94.76(7) . . ?
N34 Cu1 N2 86.41(7) . . ?
N6 Cu1 N2 169.72(7) . . ?
N2 N1 C7 108.8(2) . . ?
N1 N2 N3 107.2(2) . . ?
N1 N2 Cu1 124.39(16) . . ?
N3 N2 Cu1 103.50(14) . . ?
C8 N3 N2 110.9(2) . . ?
C8 N3 C9 130.9(2) . . ?
N2 N3 C9 117.8(2) . . ?
C10 N4 C14 118.4(2) . . ?
C10 N4 Cu1 120.36(16) . . ?
C14 N4 Cu1 120.32(17) . . ?
C16 N5 N6 110.4(2) . . ?
C16 N5 C15 130.5(2) . . ?
N6 N5 C15 119.0(2) . . ?
N7 N6 N5 108.1(2) . . ?
N7 N6 Cu1 121.84(17) . . ?
N5 N6 Cu1 108.86(16) . . ?
N6 N7 C17 108.3(2) . . ?
C6 C1 C2 120.6(3) . . ?
C6 C1 H1 119.7 . . ?
C2 C1 H1 119.7 . . ?
C3 C2 C1 120.3(3) . . ?
C3 C2 H2 119.9 . . ?
C1 C2 H2 119.9 . . ?
C2 C3 C4 119.7(3) . . ?
C2 C3 H3 120.2 . . ?
C4 C3 H3 120.2 . . ?
C3 C4 C5 120.5(3) . . ?
C3 C4 H4 119.8 . . ?
C5 C4 H4 119.8 . . ?
C4 C5 C6 119.9(3) . . ?
C4 C5 H5 120.0 . . ?
C6 C5 H5 120.0 . . ?
C1 C6 C5 119.0(2) . . ?
C1 C6 C7 120.6(2) . . ?
C5 C6 C7 120.3(2) . . ?
N1 C7 C8 107.8(2) . . ?
N1 C7 C6 122.3(2) . . ?
C8 C7 C6 129.8(2) . . ?
N3 C8 C7 105.3(2) . . ?
N3 C8 H8 127.3 . . ?
C7 C8 H8 127.3 . . ?
N3 C9 C10 115.3(2) . . ?
N3 C9 H9A 108.4 . . ?
C10 C9 H9A 108.4 . . ?
N3 C9 H9B 108.4 . . ?
C10 C9 H9B 108.4 . . ?
H9A C9 H9B 107.5 . . ?
N4 C10 C11 121.9(2) . . ?
N4 C10 C9 120.3(2) . . ?
C11 C10 C9 117.7(2) . . ?
C12 C11 C10 119.5(3) . . ?
C12 C11 H11 120.2 . . ?
C10 C11 H11 120.2 . . ?
C13 C12 C11 118.4(2) . . ?
C13 C12 H12 120.8 . . ?
C11 C12 H12 120.8 . . ?
C12 C13 C14 120.2(3) . . ?
C12 C13 H13 119.9 . . ?
C14 C13 H13 119.9 . . ?
N4 C14 C13 121.4(2) . . ?
N4 C14 C15 119.7(2) . . ?
C13 C14 C15 118.9(2) . . ?
N5 C15 C14 113.5(2) . . ?
N5 C15 H15A 108.9 . . ?
C14 C15 H15A 108.9 . . ?
N5 C15 H15B 108.9 . . ?
C14 C15 H15B 108.9 . . ?
H15A C15 H15B 107.7 . . ?
N5 C16 C17 105.0(2) . . ?
N5 C16 H16 127.5 . . ?
C17 C16 H16 127.5 . . ?
N7 C17 C16 108.2(2) . . ?
N7 C17 C18 121.9(3) . . ?
C16 C17 C18 129.9(2) . . ?
C23 C18 C19 119.1(3) . . ?
C23 C18 C17 120.9(3) . . ?
C19 C18 C17 120.0(3) . . ?
C20 C19 C18 120.0(3) . . ?
C20 C19 H19 120.0 . . ?
C18 C19 H19 120.0 . . ?
C21 C20 C19 120.5(3) . . ?
C21 C20 H20 119.8 . . ?
C19 C20 H20 119.8 . . ?
C20 C21 C22 119.8(3) . . ?
C20 C21 H21 120.1 . . ?
C22 C21 H21 120.1 . . ?
C21 C22 C23 120.5(4) . . ?
C21 C22 H22 119.7 . . ?
C23 C22 H22 119.7 . . ?
C22 C23 C18 120.2(3) . . ?
C22 C23 H23 119.9 . . ?
C18 C23 H23 119.9 . . ?
N32 N31 C30 107.8(2) . . ?
N31 N32 N33 109.23(19) . . ?
N31 N32 Cu1 126.29(16) . . ?
N33 N32 Cu1 123.11(17) . . ?
C31 N33 N32 109.3(2) . . ?
C31 N33 C32 129.7(2) . . ?
N32 N33 C32 120.3(2) . . ?
C33 N34 C37 118.0(2) . . ?
C33 N34 Cu1 120.83(18) . . ?
C37 N34 Cu1 121.01(16) . . ?
C39 N35 N36 110.1(2) . . ?
C39 N35 C38 131.1(2) . . ?
N36 N35 C38 118.8(2) . . ?
N37 N36 N35 108.93(19) . . ?
N37 N36 Cu1 123.62(16) . . ?
N35 N36 Cu1 121.41(15) . . ?
N36 N37 C40 107.6(2) . . ?
C25 C24 C29 120.7(3) . . ?
C25 C24 H24 119.6 . . ?
C29 C24 H24 119.6 . . ?
C24 C25 C26 119.6(3) . . ?
C24 C25 H25 120.2 . . ?
C26 C25 H25 120.2 . . ?
C27 C26 C25 120.3(3) . . ?
C27 C26 H26 119.9 . . ?
C25 C26 H26 119.9 . . ?
C26 C27 C28 120.3(3) . . ?
C26 C27 H27 119.9 . . ?
C28 C27 H27 119.9 . . ?
C27 C28 C29 119.9(3) . . ?
C27 C28 H28 120.0 . . ?
C29 C28 H28 120.0 . . ?
C24 C29 C28 119.2(3) . . ?
C24 C29 C30 120.5(2) . . ?
C28 C29 C30 120.2(2) . . ?
N31 C30 C31 107.9(2) . . ?
N31 C30 C29 120.8(2) . . ?
C31 C30 C29 130.9(2) . . ?
N33 C31 C30 105.7(2) . . ?
N33 C31 H31 127.2 . . ?
C30 C31 H31 127.2 . . ?
N33 C32 C33 113.9(2) . . ?
N33 C32 H32A 108.8 . . ?
C33 C32 H32A 108.8 . . ?
N33 C32 H32B 108.8 . . ?
C33 C32 H32B 108.8 . . ?
H32A C32 H32B 107.7 . . ?
N34 C33 C34 121.7(3) . . ?
N34 C33 C32 119.7(2) . . ?
C34 C33 C32 118.6(2) . . ?
C33 C34 C35 119.8(3) . . ?
C33 C34 H34 120.1 . . ?
C35 C34 H34 120.1 . . ?
C36 C35 C34 118.7(3) . . ?
C36 C35 H35 120.6 . . ?
C34 C35 H35 120.6 . . ?
C35 C36 C37 119.4(3) . . ?
C35 C36 H36 120.3 . . ?
C37 C36 H36 120.3 . . ?
N34 C37 C36 122.4(2) . . ?
N34 C37 C38 118.1(2) . . ?
C36 C37 C38 119.4(2) . . ?
N35 C38 C37 110.8(2) . . ?
N35 C38 H38A 109.5 . . ?
C37 C38 H38A 109.5 . . ?
N35 C38 H38B 109.5 . . ?
C37 C38 H38B 109.5 . . ?
H38A C38 H38B 108.1 . . ?
N35 C39 C40 105.0(2) . . ?
N35 C39 H39 127.5 . . ?
C40 C39 H39 127.5 . . ?
N37 C40 C39 108.4(2) . . ?
N37 C40 C41 122.0(2) . . ?
C39 C40 C41 129.5(2) . . ?
C42 C41 C46 119.1(3) . . ?
C42 C41 C40 119.8(2) . . ?
C46 C41 C40 121.0(2) . . ?
C43 C42 C41 120.0(3) . . ?
C43 C42 H42 120.0 . . ?
C41 C42 H42 120.0 . . ?
C44 C43 C42 120.3(3) . . ?
C44 C43 H43 119.8 . . ?
C42 C43 H43 119.8 . . ?
C43 C44 C45 120.2(3) . . ?
C43 C44 H44 119.9 . . ?
C45 C44 H44 119.9 . . ?
C44 C45 C46 119.8(3) . . ?
C44 C45 H45 120.1 . . ?
C46 C45 H45 120.1 . . ?
C41 C46 C45 120.5(3) . . ?
C41 C46 H46 119.8 . . ?
C45 C46 H46 119.8 . . ?
O4 Cl1 O1 113.1(2) . . ?
O4 Cl1 O2 111.4(2) . . ?
O1 Cl1 O2 109.59(15) . . ?
O4 Cl1 O3 106.5(3) . . ?
O1 Cl1 O3 107.06(19) . . ?
O2 Cl1 O3 108.9(2) . . ?
O6 Cl2 O8 106.6(2) . . ?
O6 Cl2 O5 109.6(2) . . ?
O8 Cl2 O5 108.7(2) . . ?
O6 Cl2 O7 109.34(17) . . ?
O8 Cl2 O7 112.12(18) . . ?
O5 Cl2 O7 110.39(15) . . ?
C62 C61 H61A 109.5 . . ?
C62 C61 H61B 109.5 . . ?
H61A C61 H61B 109.5 . . ?
C62 C61 H61C 109.5 . . ?
H61A C61 H61C 109.5 . . ?
H61B C61 H61C 109.5 . . ?
N61 C62 C61 178.7(5) . . ?

loop_
_geom_bond_atom_site_label_1
_geom_bond_atom_site_label_2
_geom_bond_distance
_geom_bond_site_symmetry_2
_geom_bond_publ_flag
Cu1 N32 1.966(2) . ?
Cu1 N36 1.993(2) . ?
Cu1 N4 2.076(2) . ?
Cu1 N34 2.105(2) . ?
Cu1 N6 2.345(2) . ?
Cu1 N2 2.422(2) . ?
N1 N2 1.322(3) . ?
N1 C7 1.364(3) . ?
N2 N3 1.346(3) . ?
N3 C8 1.338(3) . ?
N3 C9 1.460(3) . ?
N4 C10 1.350(3) . ?
N4 C14 1.356(3) . ?
N5 C16 1.341(3) . ?
N5 N6 1.344(3) . ?
N5 C15 1.459(3) . ?
N6 N7 1.312(3) . ?
N7 C17 1.360(3) . ?
C1 C6 1.391(4) . ?
C1 C2 1.382(4) . ?
C1 H1 0.9500 . ?
C2 C3 1.381(5) . ?
C2 H2 0.9500 . ?
C3 C4 1.382(5) . ?
C3 H3 0.9500 . ?
C4 C5 1.390(4) . ?
C4 H4 0.9500 . ?
C5 C6 1.394(4) . ?
C5 H5 0.9500 . ?
C6 C7 1.471(3) . ?
C7 C8 1.379(3) . ?
C8 H8 0.9500 . ?
C9 C10 1.512(3) . ?
C9 H9A 0.9900 . ?
C9 H9B 0.9900 . ?
C10 C11 1.389(3) . ?
C11 C12 1.384(4) . ?
C11 H11 0.9500 . ?
C12 C13 1.374(4) . ?
C12 H12 0.9500 . ?
C13 C14 1.388(4) . ?
C13 H13 0.9500 . ?
C14 C15 1.512(4) . ?
C15 H15A 0.9900 . ?
C15 H15B 0.9900 . ?
C16 C17 1.377(4) . ?
C16 H16 0.9500 . ?
C17 C18 1.469(4) . ?
C18 C23 1.389(4) . ?
C18 C19 1.398(4) . ?
C19 C20 1.389(4) . ?
C19 H19 0.9500 . ?
C20 C21 1.375(6) . ?
C20 H20 0.9500 . ?
C21 C22 1.380(6) . ?
C21 H21 0.9500 . ?
C22 C23 1.387(5) . ?
C22 H22 0.9500 . ?
C23 H23 0.9500 . ?
N31 N32 1.313(3) . ?
N31 C30 1.364(3) . ?
N32 N33 1.343(3) . ?
N33 C31 1.346(3) . ?
N33 C32 1.461(3) . ?
N34 C33 1.357(3) . ?
N34 C37 1.355(3) . ?
N35 C39 1.340(3) . ?
N35 N36 1.338(3) . ?
N35 C38 1.456(3) . ?
N36 N37 1.317(3) . ?
N37 C40 1.358(3) . ?
C24 C25 1.383(4) . ?
C24 C29 1.392(4) . ?
C24 H24 0.9500 . ?
C25 C26 1.391(4) . ?
C25 H25 0.9500 . ?
C26 C27 1.380(5) . ?
C26 H26 0.9500 . ?
C27 C28 1.388(4) . ?
C27 H27 0.9500 . ?
C28 C29 1.398(4) . ?
C28 H28 0.9500 . ?
C29 C30 1.470(4) . ?
C30 C31 1.381(4) . ?
C31 H31 0.9500 . ?
C32 C33 1.500(4) . ?
C32 H32A 0.9900 . ?
C32 H32B 0.9900 . ?
C33 C34 1.388(4) . ?
C34 C35 1.385(4) . ?
C34 H34 0.9500 . ?
C35 C36 1.375(4) . ?
C35 H35 0.9500 . ?
C36 C37 1.385(3) . ?
C36 H36 0.9500 . ?
C37 C38 1.510(4) . ?
C38 H38A 0.9900 . ?
C38 H38B 0.9900 . ?
C39 C40 1.385(4) . ?
C39 H39 0.9500 . ?
C40 C41 1.469(3) . ?
C41 C42 1.395(4) . ?
C41 C46 1.390(4) . ?
C42 C43 1.384(4) . ?
C42 H42 0.9500 . ?
C43 C44 1.379(5) . ?
C43 H43 0.9500 . ?
C44 C45 1.382(5) . ?
C44 H44 0.9500 . ?
C45 C46 1.387(4) . ?
C45 H45 0.9500 . ?
C46 H46 0.9500 . ?
Cl1 O4 1.373(3) . ?
Cl1 O1 1.398(2) . ?
Cl1 O2 1.436(3) . ?
Cl1 O3 1.492(4) . ?
Cl2 O6 1.401(3) . ?
Cl2 O8 1.417(3) . ?
Cl2 O5 1.426(3) . ?
Cl2 O7 1.421(2) . ?
C61 C62 1.452(6) . ?
C61 H61A 0.9800 . ?
C61 H61B 0.9800 . ?
C61 H61C 0.9800 . ?
C62 N61 1.119(6) . ?

loop_
_geom_torsion_atom_site_label_1
_geom_torsion_atom_site_label_2
_geom_torsion_atom_site_label_3
_geom_torsion_atom_site_label_4
_geom_torsion
_geom_torsion_site_symmetry_1
_geom_torsion_site_symmetry_2
_geom_torsion_site_symmetry_3
_geom_torsion_site_symmetry_4
_geom_torsion_publ_flag
C7 N1 N2 N3 -0.5(3) . . . . ?
C7 N1 N2 Cu1 -121.10(19) . . . . ?
N32 Cu1 N2 N1 34.1(2) . . . . ?
N36 Cu1 N2 N1 -147.59(19) . . . . ?
N4 Cu1 N2 N1 125.57(19) . . . . ?
N34 Cu1 N2 N1 -57.0(2) . . . . ?
N6 Cu1 N2 N1 -44.0(5) . . . . ?
N32 Cu1 N2 N3 -88.12(15) . . . . ?
N36 Cu1 N2 N3 90.17(15) . . . . ?
N4 Cu1 N2 N3 3.33(15) . . . . ?
N34 Cu1 N2 N3 -179.23(15) . . . . ?
N6 Cu1 N2 N3 -166.2(4) . . . . ?
N1 N2 N3 C8 0.6(3) . . . . ?
Cu1 N2 N3 C8 133.66(17) . . . . ?
N1 N2 N3 C9 174.1(2) . . . . ?
Cu1 N2 N3 C9 -52.9(2) . . . . ?
N32 Cu1 N4 C10 108.00(18) . . . . ?
N36 Cu1 N4 C10 -73.07(18) . . . . ?
N6 Cu1 N4 C10 -157.19(17) . . . . ?
N2 Cu1 N4 C10 24.67(18) . . . . ?
N32 Cu1 N4 C14 -82.89(18) . . . . ?
N36 Cu1 N4 C14 96.04(18) . . . . ?
N6 Cu1 N4 C14 11.92(18) . . . . ?
N2 Cu1 N4 C14 -166.22(17) . . . . ?
C16 N5 N6 N7 0.0(3) . . . . ?
C15 N5 N6 N7 -177.6(2) . . . . ?
C16 N5 N6 Cu1 134.33(17) . . . . ?
C15 N5 N6 Cu1 -43.3(2) . . . . ?
N32 Cu1 N6 N7 -140.05(19) . . . . ?
N36 Cu1 N6 N7 41.84(19) . . . . ?
N4 Cu1 N6 N7 127.51(19) . . . . ?
N34 Cu1 N6 N7 -49.89(19) . . . . ?
N2 Cu1 N6 N7 -62.9(5) . . . . ?
N32 Cu1 N6 N5 93.18(16) . . . . ?
N36 Cu1 N6 N5 -84.93(16) . . . . ?
N4 Cu1 N6 N5 0.74(16) . . . . ?
N34 Cu1 N6 N5 -176.66(16) . . . . ?
N2 Cu1 N6 N5 170.3(4) . . . . ?
N5 N6 N7 C17 0.0(3) . . . . ?
Cu1 N6 N7 C17 -127.13(19) . . . . ?
C6 C1 C2 C3 -0.5(5) . . . . ?
C1 C2 C3 C4 1.9(5) . . . . ?
C2 C3 C4 C5 -1.1(5) . . . . ?
C3 C4 C5 C6 -1.2(5) . . . . ?
C2 C1 C6 C5 -1.7(4) . . . . ?
C2 C1 C6 C7 -178.7(3) . . . . ?
C4 C5 C6 C1 2.6(4) . . . . ?
C4 C5 C6 C7 179.5(3) . . . . ?
N2 N1 C7 C8 0.3(3) . . . . ?
N2 N1 C7 C6 -177.1(2) . . . . ?
C1 C6 C7 N1 -159.7(3) . . . . ?
C5 C6 C7 N1 23.3(4) . . . . ?
C1 C6 C7 C8 23.5(4) . . . . ?
C5 C6 C7 C8 -153.4(3) . . . . ?
N2 N3 C8 C7 -0.4(3) . . . . ?
C9 N3 C8 C7 -172.8(2) . . . . ?
N1 C7 C8 N3 0.1(3) . . . . ?
C6 C7 C8 N3 177.2(2) . . . . ?
C8 N3 C9 C10 -96.8(3) . . . . ?
N2 N3 C9 C10 91.3(3) . . . . ?
C14 N4 C10 C11 -0.2(3) . . . . ?
Cu1 N4 C10 C11 169.08(18) . . . . ?
C14 N4 C10 C9 -175.7(2) . . . . ?
Cu1 N4 C10 C9 -6.3(3) . . . . ?
N3 C9 C10 N4 -49.7(3) . . . . ?
N3 C9 C10 C11 134.6(2) . . . . ?
N4 C10 C11 C12 -1.9(4) . . . . ?
C9 C10 C11 C12 173.6(2) . . . . ?
C10 C11 C12 C13 2.1(4) . . . . ?
C11 C12 C13 C14 -0.2(4) . . . . ?
C10 N4 C14 C13 2.2(3) . . . . ?
Cu1 N4 C14 C13 -167.08(19) . . . . ?
C10 N4 C14 C15 -175.4(2) . . . . ?
Cu1 N4 C14 C15 15.3(3) . . . . ?
C12 C13 C14 N4 -2.1(4) . . . . ?
C12 C13 C14 C15 175.6(2) . . . . ?
C16 N5 C15 C14 -92.7(3) . . . . ?
N6 N5 C15 C14 84.4(3) . . . . ?
N4 C14 C15 N5 -64.7(3) . . . . ?
C13 C14 C15 N5 117.6(3) . . . . ?
N6 N5 C16 C17 -0.1(3) . . . . ?
C15 N5 C16 C17 177.2(2) . . . . ?
N6 N7 C17 C16 0.0(3) . . . . ?
N6 N7 C17 C18 -178.9(2) . . . . ?
N5 C16 C17 N7 0.0(3) . . . . ?
N5 C16 C17 C18 178.8(3) . . . . ?
N7 C17 C18 C23 18.8(4) . . . . ?
C16 C17 C18 C23 -159.9(3) . . . . ?
N7 C17 C18 C19 -162.7(2) . . . . ?
C16 C17 C18 C19 18.6(4) . . . . ?
C23 C18 C19 C20 0.7(4) . . . . ?
C17 C18 C19 C20 -177.8(3) . . . . ?
C18 C19 C20 C21 0.5(4) . . . . ?
C19 C20 C21 C22 -1.5(5) . . . . ?
C20 C21 C22 C23 1.2(5) . . . . ?
C21 C22 C23 C18 0.1(5) . . . . ?
C19 C18 C23 C22 -1.0(4) . . . . ?
C17 C18 C23 C22 177.4(3) . . . . ?
C30 N31 N32 N33 -0.9(3) . . . . ?
C30 N31 N32 Cu1 -167.77(17) . . . . ?
N4 Cu1 N32 N31 -35.7(2) . . . . ?
N34 Cu1 N32 N31 145.1(2) . . . . ?
N6 Cu1 N32 N31 -131.3(2) . . . . ?
N2 Cu1 N32 N31 58.8(2) . . . . ?
N4 Cu1 N32 N33 159.11(19) . . . . ?
N34 Cu1 N32 N33 -20.03(19) . . . . ?
N6 Cu1 N32 N33 63.58(19) . . . . ?
N2 Cu1 N32 N33 -106.33(19) . . . . ?
N31 N32 N33 C31 0.5(3) . . . . ?
Cu1 N32 N33 C31 167.91(17) . . . . ?
N31 N32 N33 C32 171.9(2) . . . . ?
Cu1 N32 N33 C32 -20.8(3) . . . . ?
N32 Cu1 N34 C33 31.59(19) . . . . ?
N36 Cu1 N34 C33 -147.31(19) . . . . ?
N6 Cu1 N34 C33 -62.96(18) . . . . ?
N2 Cu1 N34 C33 114.73(18) . . . . ?
N32 Cu1 N34 C37 -153.39(19) . . . . ?
N36 Cu1 N34 C37 27.71(19) . . . . ?
N6 Cu1 N34 C37 112.06(19) . . . . ?
N2 Cu1 N34 C37 -70.25(18) . . . . ?
C39 N35 N36 N37 0.6(3) . . . . ?
C38 N35 N36 N37 178.3(2) . . . . ?
C39 N35 N36 Cu1 154.15(17) . . . . ?
C38 N35 N36 Cu1 -28.2(3) . . . . ?
N4 Cu1 N36 N37 -45.57(19) . . . . ?
N34 Cu1 N36 N37 133.62(19) . . . . ?
N6 Cu1 N36 N37 50.18(19) . . . . ?
N2 Cu1 N36 N37 -139.85(19) . . . . ?
N4 Cu1 N36 N35 164.84(19) . . . . ?
N34 Cu1 N36 N35 -15.98(19) . . . . ?
N6 Cu1 N36 N35 -99.41(19) . . . . ?
N2 Cu1 N36 N35 70.56(19) . . . . ?
N35 N36 N37 C40 -0.8(3) . . . . ?
Cu1 N36 N37 C40 -153.61(17) . . . . ?
C29 C24 C25 C26 1.2(4) . . . . ?
C24 C25 C26 C27 1.2(5) . . . . ?
C25 C26 C27 C28 -1.9(5) . . . . ?
C26 C27 C28 C29 0.2(5) . . . . ?
C25 C24 C29 C28 -2.8(4) . . . . ?
C25 C24 C29 C30 172.7(3) . . . . ?
C27 C28 C29 C24 2.1(4) . . . . ?
C27 C28 C29 C30 -173.4(3) . . . . ?
N32 N31 C30 C31 0.9(3) . . . . ?
N32 N31 C30 C29 -173.7(2) . . . . ?
C24 C29 C30 N31 -17.4(4) . . . . ?
C28 C29 C30 N31 158.0(2) . . . . ?
C24 C29 C30 C31 169.4(3) . . . . ?
C28 C29 C30 C31 -15.2(4) . . . . ?
N32 N33 C31 C30 0.0(3) . . . . ?
C32 N33 C31 C30 -170.2(2) . . . . ?
N31 C30 C31 N33 -0.6(3) . . . . ?
C29 C30 C31 N33 173.2(3) . . . . ?
C31 N33 C32 C33 -128.2(3) . . . . ?
N32 N33 C32 C33 62.5(3) . . . . ?
C37 N34 C33 C34 -0.5(3) . . . . ?
Cu1 N34 C33 C34 174.62(19) . . . . ?
C37 N34 C33 C32 -178.1(2) . . . . ?
Cu1 N34 C33 C32 -2.9(3) . . . . ?
N33 C32 C33 N34 -47.2(3) . . . . ?
N33 C32 C33 C34 135.2(2) . . . . ?
N34 C33 C34 C35 0.7(4) . . . . ?
C32 C33 C34 C35 178.3(2) . . . . ?
C33 C34 C35 C36 -0.3(4) . . . . ?
C34 C35 C36 C37 -0.2(4) . . . . ?
C33 N34 C37 C36 0.0(3) . . . . ?
Cu1 N34 C37 C36 -175.17(18) . . . . ?
C33 N34 C37 C38 178.9(2) . . . . ?
Cu1 N34 C37 C38 3.8(3) . . . . ?
C35 C36 C37 N34 0.4(4) . . . . ?
C35 C36 C37 C38 -178.6(2) . . . . ?
C39 N35 C38 C37 -111.0(3) . . . . ?
N36 N35 C38 C37 71.9(3) . . . . ?
N34 C37 C38 N35 -55.8(3) . . . . ?
C36 C37 C38 N35 123.2(2) . . . . ?
N36 N35 C39 C40 -0.2(3) . . . . ?
C38 N35 C39 C40 -177.5(2) . . . . ?
N36 N37 C40 C39 0.7(3) . . . . ?
N36 N37 C40 C41 179.2(2) . . . . ?
N35 C39 C40 N37 -0.3(3) . . . . ?
N35 C39 C40 C41 -178.7(2) . . . . ?
N37 C40 C41 C42 -177.4(2) . . . . ?
C39 C40 C41 C42 0.8(4) . . . . ?
N37 C40 C41 C46 1.1(4) . . . . ?
C39 C40 C41 C46 179.3(3) . . . . ?
C46 C41 C42 C43 0.1(4) . . . . ?
C40 C41 C42 C43 178.6(3) . . . . ?
C41 C42 C43 C44 -0.5(5) . . . . ?
C42 C43 C44 C45 0.2(6) . . . . ?
C43 C44 C45 C46 0.5(5) . . . . ?
C42 C41 C46 C45 0.7(4) . . . . ?
C40 C41 C46 C45 -177.8(3) . . . . ?
C44 C45 C46 C41 -1.0(5) . . . . ?
